data_8000559
loop_
_publ_author_name
'Xie, Guanying'
'Wang, Lei'
'Ju, Dianxing'
'Yao, Changlin'
'Wang, Xinyuan'
'Song, Shuhong'
'Qu, Yaqian'
'Li, Huimin'
'Tao, Xutang'

_publ_section_title
;
 Thermochromism Perovskite
 (COOH(CH<sub>2</sub>)<sub>3</sub>NH<sub>3</sub>)<sub>2</sub>PbI<sub>4</sub>
 Crystals: Single-Crystal to Single-Crystal Phase Transition and
 Excitation-Wavelength-Dependent Emission.
;
_journal_name_full 'The journal of physical chemistry letters'
_journal_page_first 214
_journal_page_last 221
_journal_paper_doi 10.1021/acs.jpclett.1c03458
_journal_year 2021
_chemical_formula_sum 'C4 H10 I3 N O2 Pb'
_chemical_formula_weight 692.02
_space_group_crystal_system orthorhombic
_space_group_IT_number 74
_space_group_name_Hall '-I 2b 2'
_space_group_name_H-M_alt 'I m m a'
_atom_sites_solution_hydrogens mixed
_atom_sites_solution_primary direct
_audit_creation_method
;
FinalCif by Daniel Kratzert, Freiburg 2019,
https://github.com/dkratzert/FinalCif
;
_cell_angle_alpha 90
_cell_angle_beta 90
_cell_angle_gamma 90
_cell_formula_units_Z 12
_cell_length_a 23.605(7)
_cell_length_b 9.002(2)
_cell_length_c 21.707(6)
_cell_measurement_reflns_used 2358
_cell_measurement_temperature 425(2)
_cell_measurement_theta_max 36.5585
_cell_measurement_theta_min 2.419
_cell_volume 4613(2)
_computing_cell_refinement 'SAINT V8.40B'
_computing_data_collection 'Bruker BIS V6.2.9/2018-03-17'
_computing_data_reduction 'SAINT V8.40B'
_computing_structure_refinement 'SHELXL-2018/3 (Sheldrick, 2018)'
_computing_structure_solution 'SHELXTL XT 2018/2'
_diffrn_ambient_temperature 425(2)
_diffrn_measured_fraction_theta_full 0.986
_diffrn_measured_fraction_theta_max 0.986
_diffrn_measurement_device_type 'Bruker D8 VENTURE METALJET PHOTON II'
_diffrn_measurement_method '\w and \f scans'
_diffrn_radiation_monochromator 'miccor optics'
_diffrn_radiation_type GaK\a
_diffrn_radiation_wavelength 1.34139
_diffrn_reflns_av_R_equivalents 0.0983
_diffrn_reflns_av_unetI/netI 0.1145
_diffrn_reflns_Laue_measured_fraction_full 0.986
_diffrn_reflns_Laue_measured_fraction_max 0.986
_diffrn_reflns_limit_h_max 27
_diffrn_reflns_limit_h_min 0
_diffrn_reflns_limit_k_max 10
_diffrn_reflns_limit_k_min -10
_diffrn_reflns_limit_l_max 25
_diffrn_reflns_limit_l_min 0
_diffrn_reflns_number 2109
_diffrn_reflns_point_group_measured_fraction_full 0.986
_diffrn_reflns_point_group_measured_fraction_max 0.986
_diffrn_reflns_theta_full 51.658
_diffrn_reflns_theta_max 51.658
_diffrn_reflns_theta_min 2.406
_diffrn_source_current 2.86
_diffrn_source_voltage 69.71
_exptl_absorpt_coefficient_mu 46.724
_exptl_absorpt_correction_T_max 0.1385
_exptl_absorpt_correction_T_min 0.0156
_exptl_absorpt_correction_type multi-scan
_exptl_absorpt_process_details
;
SADABS-2016/2 - Bruker AXS area detector scaling and absorption correction:
Krause, L., Herbst-Irmer, R., Sheldrick G.M. & Stalke D., J. Appl. Cryst. 48
(2015) 3-10
;
_exptl_crystal_density_diffrn 2.990
_exptl_crystal_description block
_exptl_crystal_F_000 3576
_exptl_crystal_size_max 0.100
_exptl_crystal_size_mid 0.100
_exptl_crystal_size_min 0.100
_refine_diff_density_max 2.417
_refine_diff_density_min -2.089
_refine_diff_density_rms 0.433
_refine_ls_extinction_method none
_refine_ls_goodness_of_fit_ref 1.200
_refine_ls_hydrogen_treatment constr
_refine_ls_matrix_type full
_refine_ls_number_parameters 96
_refine_ls_number_reflns 2109
_refine_ls_number_restraints 192
_refine_ls_restrained_S_all 1.222
_refine_ls_R_factor_all 0.2129
_refine_ls_R_factor_gt 0.1384
_refine_ls_shift/su_max 0.000
_refine_ls_shift/su_mean 0.000
_refine_ls_structure_factor_coef Fsqd
_refine_ls_weighting_details 'w=1/[\s^2^(Fo^2^)+(0.0800P)^2^+80.0000P] where P=(Fo^2^+2Fc^2^)/3'
_refine_ls_weighting_scheme calc
_refine_ls_wR_factor_gt 0.3180
_refine_ls_wR_factor_ref 0.3585
_reflns_Friedel_coverage 0.000
_reflns_number_gt 739
_reflns_number_total 2109
_reflns_threshold_expression 'I > 2\s(I)'
_cod_data_source_file jz1c03458_si_003.cif
_cod_data_source_block abcz6740_425k_0m_a_tw_sq
_cod_original_cell_volume 4612(2)
_cod_database_code 8000559
_shelx_shelxl_version_number 2018/3
_shelx_space_group_comment
;
The symmetry employed for this shelxl refinement is uniquely defined
by the following loop, which should always be used as a source of
symmetry information in preference to the above space-group names.
They are only intended as comments.
;
_shelx_estimated_absorpt_t_min 0.089
_shelx_estimated_absorpt_t_max 0.089

loop_
_space_group_symop_operation_xyz
'x, y, z'
'-x, -y+1/2, z'
'-x, y+1/2, -z'
'x, -y, -z'
'x+1/2, y+1/2, z+1/2'
'-x+1/2, -y+1, z+1/2'
'-x+1/2, y+1, -z+1/2'
'x+1/2, -y+1/2, -z+1/2'
'-x, -y, -z'
'x, y-1/2, -z'
'x, -y-1/2, z'
'-x, y, z'
'-x+1/2, -y+1/2, -z+1/2'
'x+1/2, y, -z+1/2'
'x+1/2, -y, z+1/2'
'-x+1/2, y+1/2, z+1/2'

loop_
_atom_site_label
_atom_site_type_symbol
_atom_site_fract_x
_atom_site_fract_y
_atom_site_fract_z
_atom_site_U_iso_or_equiv
_atom_site_adp_type
_atom_site_occupancy
_atom_site_site_symmetry_order
_atom_site_calc_flag
_atom_site_refinement_flags_posn
_atom_site_refinement_flags_adp
_atom_site_refinement_flags_occupancy
_atom_site_disorder_assembly
_atom_site_disorder_group
Pb1 Pb 0.36050(14) 0.750000 0.60731(15) 0.1539(13) Uani 1 2 d S TU P . .
I1 I 0.500000 0.750000 0.6121(3) 0.162(2) Uani 1 4 d S TU P . .
I2 I 0.3650(2) 0.500000 0.500000 0.176(2) Uani 1 2 d S TU P . .
Pb2 Pb 0.250000 0.750000 0.750000 0.1558(16) Uani 1 4 d S TU P . .
I3 I 0.34521(16) 0.9942(4) 0.7159(2) 0.1738(16) Uani 1 1 d . U . . .
I4 I 0.2235(3) 0.750000 0.6042(3) 0.183(2) Uani 1 2 d S TU P . .
N1_1 N 0.386(3) 1.320(5) 0.8597(17) 0.233(8) Uani 0.75 1 d D U P A -1
H1D_1 H 0.363425 1.394071 0.871709 0.350 Uiso 0.75 1 d R U P A -1
H1E_1 H 0.364828 1.248283 0.842976 0.350 Uiso 0.75 1 d R U P A -1
H1C_1 H 0.410502 1.353276 0.832012 0.350 Uiso 0.75 1 d R U P A -1
C1_1 C 0.414(2) 1.272(4) 0.917(3) 0.243(8) Uani 0.75 1 d D U P A -1
H1A_1 H 0.421694 1.359153 0.941496 0.292 Uiso 0.75 1 calc R U P A -1
H1B_1 H 0.449697 1.226618 0.906097 0.292 Uiso 0.75 1 calc R U P A -1
C2_1 C 0.3791(15) 1.161(4) 0.956(2) 0.243(8) Uani 0.75 1 d D U P A -1
H2A_1 H 0.363667 1.211773 0.991295 0.291 Uiso 0.75 1 calc R U P A -1
H2B_1 H 0.347664 1.123663 0.931327 0.291 Uiso 0.75 1 calc R U P A -1
C3_1 C 0.416486 1.031233 0.976603 0.243(8) Uani 0.75 1 d D U P A -1
H3A_1 H 0.399018 0.982720 1.011693 0.292 Uiso 0.75 1 calc R U P A -1
H3B_1 H 0.453122 1.068838 0.989503 0.292 Uiso 0.75 1 calc R U P A -1
C4_1 C 0.4247(13) 0.918(6) 0.924(2) 0.243(8) Uani 0.75 1 d D U P A -1
O1_1 O 0.3889(17) 0.853(4) 0.8934(17) 0.237(8) Uani 0.75 1 d D U P A -1
H1_1 H 0.358642 0.855062 0.911945 0.356 Uiso 0.75 1 d R U P A -1
O2_1 O 0.4682(15) 0.855(4) 0.908(2) 0.247(9) Uani 0.75 1 d D U P A -1

loop_
_atom_site_aniso_label
_atom_site_aniso_U_11
_atom_site_aniso_U_22
_atom_site_aniso_U_33
_atom_site_aniso_U_23
_atom_site_aniso_U_13
_atom_site_aniso_U_12
Pb1 0.132(2) 0.159(2) 0.171(2) 0.000 0.0100(18) 0.000
I1 0.111(4) 0.188(5) 0.188(5) 0.000 0.000 0.000
I2 0.174(4) 0.174(4) 0.181(4) -0.045(3) 0.000 0.000
Pb2 0.127(3) 0.162(3) 0.178(3) 0.000 0.024(3) 0.000
I3 0.156(3) 0.164(3) 0.201(3) -0.020(2) 0.021(2) -0.021(2)
I4 0.145(4) 0.209(4) 0.196(4) 0.000 -0.006(3) 0.000
N1_1 0.203(14) 0.214(14) 0.283(14) -0.016(13) 0.014(14) -0.018(13)
C1_1 0.211(15) 0.223(15) 0.295(15) -0.015(14) 0.015(14) -0.018(14)
C2_1 0.210(15) 0.223(15) 0.295(15) -0.014(14) 0.015(14) -0.018(14)
C3_1 0.210(15) 0.224(15) 0.295(15) -0.014(14) 0.015(14) -0.017(14)
C4_1 0.211(15) 0.224(15) 0.296(15) -0.015(14) 0.014(14) -0.018(14)
O1_1 0.205(14) 0.218(14) 0.288(14) -0.016(13) 0.013(14) -0.022(13)
O2_1 0.210(16) 0.228(16) 0.303(16) -0.014(15) 0.017(16) -0.014(15)

loop_
_atom_type_symbol
_atom_type_description
_atom_type_scat_dispersion_real
_atom_type_scat_dispersion_imag
_atom_type_scat_source
C C 0.0137 0.0067 'International Tables Vol C Tables 4.2.6.8 and 6.1.1.4'
H H 0.0000 0.0000 'International Tables Vol C Tables 4.2.6.8 and 6.1.1.4'
I I 0.0030 5.4350 'International Tables Vol C Tables 4.2.6.8 and 6.1.1.4'
N N 0.0241 0.0134 'International Tables Vol C Tables 4.2.6.8 and 6.1.1.4'
Pb Pb -4.4950 6.8412 'International Tables Vol C Tables 4.2.6.8 and 6.1.1.4'
O O 0.0389 0.0241 'International Tables Vol C Tables 4.2.6.8 and 6.1.1.4'

loop_
_geom_angle_atom_site_label_1
_geom_angle_atom_site_label_2
_geom_angle_atom_site_label_3
_geom_angle
_geom_angle_site_symmetry_1
_geom_angle_site_symmetry_3
_geom_angle_publ_flag
I4 Pb1 I2 90.99(14) . . ?
I4 Pb1 I2 91.00(14) . 10_566 ?
I2 Pb1 I2 87.96(8) . 10_566 ?
I4 Pb1 I3 84.49(12) . 11_575 ?
I2 Pb1 I3 93.16(8) . 11_575 ?
I2 Pb1 I3 175.36(15) 10_566 11_575 ?
I4 Pb1 I3 84.49(12) . . ?
I2 Pb1 I3 175.36(15) . . ?
I2 Pb1 I3 93.16(8) 10_566 . ?
I3 Pb1 I3 85.37(16) 11_575 . ?
I4 Pb1 I1 179.4(2) . . ?
I2 Pb1 I1 89.45(15) . . ?
I2 Pb1 I1 89.45(15) 10_566 . ?
I3 Pb1 I1 95.06(14) 11_575 . ?
I3 Pb1 I1 95.06(14) . . ?
Pb1 I1 Pb1 176.4(3) 2_665 . ?
Pb1 I2 Pb1 176.3(2) . 10_556 ?
I4 Pb2 I4 180.0 . 13_566 ?
I4 Pb2 I3 84.82(11) . . ?
I4 Pb2 I3 95.18(11) 13_566 . ?
I4 Pb2 I3 95.18(11) . 13_566 ?
I4 Pb2 I3 84.82(11) 13_566 13_566 ?
I3 Pb2 I3 180.0 . 13_566 ?
I4 Pb2 I3 95.18(11) . 7_546 ?
I4 Pb2 I3 84.82(11) 13_566 7_546 ?
I3 Pb2 I3 94.22(14) . 7_546 ?
I3 Pb2 I3 85.78(14) 13_566 7_546 ?
I4 Pb2 I3 84.82(11) . 11_575 ?
I4 Pb2 I3 95.18(11) 13_566 11_575 ?
I3 Pb2 I3 85.78(14) . 11_575 ?
I3 Pb2 I3 94.22(14) 13_566 11_575 ?
I3 Pb2 I3 180.0 7_546 11_575 ?
Pb2 I3 Pb1 77.45(9) . . ?
Pb2 I4 Pb1 77.62(14) . . ?
N1_1 C1_1 C2_1 114.4(11) . . ?
C3_1 C2_1 C1_1 110.6(10) . . ?
C2_1 C3_1 C4_1 111.1(10) . . ?
O1_1 C4_1 O2_1 101.4(9) . . ?
O1_1 C4_1 C3_1 129.2(12) . . ?
O2_1 C4_1 C3_1 129.0(12) . . ?

loop_
_geom_bond_atom_site_label_1
_geom_bond_atom_site_label_2
_geom_bond_distance
_geom_bond_site_symmetry_2
_geom_bond_publ_flag
Pb1 I4 3.234(7) . ?
Pb1 I2 3.241(2) . ?
Pb1 I2 3.241(2) 10_566 ?
Pb1 I3 3.243(4) 11_575 ?
Pb1 I3 3.243(4) . ?
Pb1 I1 3.295(3) . ?
Pb2 I4 3.226(6) . ?
Pb2 I4 3.227(6) 13_566 ?
Pb2 I3 3.230(4) . ?
Pb2 I3 3.230(4) 13_566 ?
Pb2 I3 3.230(4) 7_546 ?
Pb2 I3 3.230(4) 11_575 ?
N1_1 C1_1 1.465(10) . ?
C1_1 C2_1 1.542(10) . ?
C2_1 C3_1 1.536(10) . ?
C3_1 C4_1 1.539(9) . ?
C4_1 O1_1 1.225(9) . ?
C4_1 O2_1 1.226(9) . ?
